data_2017228
loop_
_publ_author_name
'Stibrany, Robert T.'
'Potenza, Joseph A.'

_publ_section_title
;
 Structures of 1-hydrophenanthroimidazoles: building blocks in the
 synthesis of expanded-ring bis(imidazoles)
;
_journal_coeditor_code FG3095
_journal_issue 8
_journal_name_full 'Acta Crystallographica Section C'
_journal_page_first o406
_journal_page_last o409
_journal_paper_doi 10.1107/S0108270109025165
_journal_volume 65
_journal_year 2009
_chemical_formula_iupac 'C15 H8 Br2 N2 , 0.5H2 O'
_chemical_formula_moiety 'C15 H8 Br2 N2 , 0.5H2 O'
_chemical_formula_sum 'C15 H9 Br2 N2 O0.5'
_chemical_formula_weight 385.04
_chemical_melting_point 583
_chemical_name_systematic
;
3,6-dibromo-1-<i>H</i>-phenanthro[9,10-<i>d</i>]imidazole hemihydrate
;
_space_group_IT_number 2
_symmetry_cell_setting triclinic
_symmetry_space_group_name_Hall '-P 1'
_symmetry_space_group_name_H-M 'P -1'
_atom_sites_solution_hydrogens geom
_atom_sites_solution_primary direct
_atom_sites_solution_secondary difmap
_audit_creation_method SHELXL97
_cell_angle_alpha 101.683(4)
_cell_angle_beta 101.398(5)
_cell_angle_gamma 104.109(5)
_cell_formula_units_Z 4
_cell_length_a 8.415(2)
_cell_length_b 10.139(2)
_cell_length_c 17.227(4)
_cell_measurement_reflns_used 824
_cell_measurement_temperature 298(2)
_cell_measurement_theta_max 23.909
_cell_measurement_theta_min 2.182
_cell_volume 1347.9(5)
_computing_cell_refinement 'SAINT (Bruker, 2000)'
_computing_data_collection 'SMART (Bruker, 2000)'
_computing_data_reduction 'SAINT (Bruker, 2000)'
_computing_molecular_graphics
;
ORTEPIII (Burnett & Johnson, 1996) and ORTEP32 (Farrugia, 1997)
;
_computing_publication_material 'SHELXTL (Sheldrick, 2008)'
_computing_structure_refinement 'SHELXL97 (Sheldrick, 2008)'
_computing_structure_solution 'SHELXS97 (Sheldrick, 2008)'
_diffrn_ambient_temperature 298(2)
_diffrn_measured_fraction_theta_full 0.992
_diffrn_measured_fraction_theta_max 0.992
_diffrn_measurement_device_type 'Bruker SMART CCD area-detector'
_diffrn_measurement_method '\f and \w scans'
_diffrn_radiation_monochromator graphite
_diffrn_radiation_source 'sealed tube'
_diffrn_radiation_type MoK\a
_diffrn_radiation_wavelength 0.71073
_diffrn_reflns_av_R_equivalents 0.0395
_diffrn_reflns_av_sigmaI/netI 0.0539
_diffrn_reflns_limit_h_max 10
_diffrn_reflns_limit_h_min -10
_diffrn_reflns_limit_k_max 12
_diffrn_reflns_limit_k_min -12
_diffrn_reflns_limit_l_max 21
_diffrn_reflns_limit_l_min -21
_diffrn_reflns_number 12857
_diffrn_reflns_theta_full 26.10
_diffrn_reflns_theta_max 26.10
_diffrn_reflns_theta_min 2.15
_diffrn_standards_number 0
_exptl_absorpt_coefficient_mu 6.004
_exptl_absorpt_correction_T_max 1.000
_exptl_absorpt_correction_T_min 0.359
_exptl_absorpt_correction_type multi-scan
_exptl_absorpt_process_details '(SADABS; Blessing, 1995)'
_exptl_crystal_colour pale-yellow
_exptl_crystal_density_diffrn 1.898
_exptl_crystal_density_method 'not measured'
_exptl_crystal_description plate
_exptl_crystal_F_000 748
_exptl_crystal_size_max 0.40
_exptl_crystal_size_mid 0.37
_exptl_crystal_size_min 0.19
_refine_diff_density_max 1.294
_refine_diff_density_min -0.770
_refine_ls_extinction_method none
_refine_ls_goodness_of_fit_ref 1.000
_refine_ls_hydrogen_treatment mixed
_refine_ls_matrix_type full
_refine_ls_number_parameters 360
_refine_ls_number_reflns 5330
_refine_ls_number_restraints 2
_refine_ls_restrained_S_all 1.000
_refine_ls_R_factor_all 0.0759
_refine_ls_R_factor_gt 0.0472
_refine_ls_shift/su_max 0.000
_refine_ls_shift/su_mean 0.000
_refine_ls_structure_factor_coef Fsqd
_refine_ls_weighting_details 'calc w = 1/[\s^2^(Fo^2^)+(0.0728P)^2^] where P=(Fo^2^+2Fc^2^)/3'
_refine_ls_weighting_scheme calc
_refine_ls_wR_factor_gt 0.1183
_refine_ls_wR_factor_ref 0.1278
_reflns_number_gt 3658
_reflns_number_total 5330
_reflns_threshold_expression I>2\s(I)
_cod_data_source_file fg3095.cif
_cod_data_source_block II
_cod_database_code 2017228
_cod_database_fobs_code 2017228

loop_
_symmetry_equiv_pos_as_xyz
'x, y, z'
'-x, -y, -z'

loop_
_atom_site_type_symbol
_atom_site_label
_atom_site_fract_x
_atom_site_fract_y
_atom_site_fract_z
_atom_site_U_iso_or_equiv
_atom_site_adp_type
_atom_site_calc_flag
_atom_site_refinement_flags
_atom_site_occupancy
_atom_site_disorder_assembly
_atom_site_disorder_group
O O1 1.1756(6) 0.6635(7) 0.2421(4) 0.1129(19) Uani d D 1 . .
H H1O 1.112(11) 0.724(9) 0.244(7) 0.18(5) Uiso d D 1 . .
H H2O 1.201(13) 0.718(10) 0.208(5) 0.20(5) Uiso d D 1 . .
Br Br53 0.43103(6) 0.24240(6) 0.61777(3) 0.06234(18) Uani d . 1 . .
Br Br63 1.04163(10) 0.97232(6) 0.67120(4) 0.0945(3) Uani d . 1 . .
N N41 0.9268(4) 0.5002(4) 0.2891(2) 0.0479(9) Uani d . 1 . .
H H41 1.0010 0.5656 0.2795 0.057 Uiso calc R 1 . .
N N43 0.7364(5) 0.2939(4) 0.2688(2) 0.0508(9) Uani d . 1 . .
C C41 0.8716(5) 0.5075(4) 0.3588(3) 0.0427(10) Uani d . 1 . .
C C42 0.8439(5) 0.3722(5) 0.2384(3) 0.0521(11) Uani d . 1 . .
H H42 0.8607 0.3417 0.1869 0.063 Uiso calc R 1 . .
C C43 0.7523(5) 0.3785(4) 0.3461(3) 0.0438(10) Uani d . 1 . .
C C44 0.6710(5) 0.3458(4) 0.4076(3) 0.0417(10) Uani d . 1 . .
C C45 0.7172(5) 0.4499(4) 0.4833(2) 0.0376(9) Uani d . 1 . .
C C46 0.8385(5) 0.5888(4) 0.4952(3) 0.0409(10) Uani d . 1 . .
C C47 0.9164(5) 0.6165(4) 0.4320(3) 0.0413(10) Uani d . 1 . .
C C51 0.5564(6) 0.2153(5) 0.3976(3) 0.0526(12) Uani d . 1 . .
H H51 0.5274 0.1475 0.3478 0.063 Uiso calc R 1 . .
C C52 0.4848(6) 0.1836(5) 0.4588(3) 0.0535(12) Uani d . 1 . .
H H52 0.4068 0.0963 0.4510 0.064 Uiso calc R 1 . .
C C53 0.5320(5) 0.2856(5) 0.5329(3) 0.0473(11) Uani d . 1 . .
C C54 0.6426(5) 0.4157(4) 0.5453(3) 0.0435(10) Uani d . 1 . .
H H54 0.6687 0.4823 0.5953 0.052 Uiso calc R 1 . .
C C61 1.0320(6) 0.7490(5) 0.4423(3) 0.0497(11) Uani d . 1 . .
H H61 1.0837 0.7659 0.4009 0.060 Uiso calc R 1 . .
C C62 1.0686(6) 0.8534(5) 0.5135(3) 0.0570(12) Uani d . 1 . .
H H62 1.1447 0.9413 0.5208 0.068 Uiso calc R 1 . .
C C63 0.9901(6) 0.8255(5) 0.5743(3) 0.0530(12) Uani d . 1 . .
C C64 0.8789(6) 0.6966(4) 0.5671(3) 0.0494(11) Uani d . 1 . .
H H64 0.8309 0.6814 0.6100 0.059 Uiso calc R 1 . .
Br Br23 -0.32947(6) -0.35521(6) -0.23022(3) 0.06483(18) Uani d . 1 . .
Br Br33 0.33555(9) 0.34459(6) -0.16606(4) 0.0839(2) Uani d . 1 . .
N N11 0.4763(5) 0.0408(4) 0.1674(2) 0.0502(9) Uani d . 1 . .
H H11 0.5635 0.1130 0.1911 0.060 Uiso calc R 1 . .
N N13 0.2838(5) -0.1650(4) 0.1477(2) 0.0537(10) Uani d . 1 . .
C C11 0.3671(5) 0.0154(4) 0.0922(2) 0.0413(9) Uani d . 1 . .
C C12 0.4198(7) -0.0696(5) 0.1969(3) 0.0591(13) Uani d . 1 . .
H H12 0.4728 -0.0776 0.2477 0.071 Uiso calc R 1 . .
C C13 0.2492(5) -0.1118(4) 0.0804(3) 0.0434(10) Uani d . 1 . .
C C14 0.1146(5) -0.1736(4) 0.0077(3) 0.0420(10) Uani d . 1 . .
C C15 0.1036(5) -0.0967(4) -0.0522(3) 0.0412(9) Uani d . 1 . .
C C16 0.2310(5) 0.0396(4) -0.0397(3) 0.0419(10) Uani d . 1 . .
C C17 0.3651(5) 0.0964(4) 0.0336(3) 0.0412(9) Uani d . 1 . .
C C21 -0.0044(6) -0.3057(4) -0.0068(3) 0.0491(11) Uani d . 1 . .
H H21 0.0052 -0.3570 0.0320 0.059 Uiso calc R 1 . .
C C22 -0.1333(6) -0.3602(5) -0.0765(3) 0.0542(12) Uani d . 1 . .
H H22 -0.2115 -0.4479 -0.0856 0.065 Uiso calc R 1 . .
C C23 -0.1457(5) -0.2820(4) -0.1340(3) 0.0461(10) Uani d . 1 . .
C C24 -0.0316(5) -0.1545(4) -0.1234(3) 0.0479(11) Uani d . 1 . .
H H24 -0.0431 -0.1056 -0.1634 0.057 Uiso calc R 1 . .
C C31 0.4856(6) 0.2249(4) 0.0442(3) 0.0476(11) Uani d . 1 . .
H H31 0.5726 0.2617 0.0924 0.057 Uiso calc R 1 . .
C C32 0.4793(6) 0.2983(5) -0.0141(3) 0.0534(12) Uani d . 1 . .
H H32 0.5611 0.3835 -0.0064 0.064 Uiso calc R 1 . .
C C33 0.3486(6) 0.2427(5) -0.0847(3) 0.0515(11) Uani d . 1 . .
C C34 0.2254(6) 0.1181(4) -0.0980(3) 0.0505(11) Uani d . 1 . .
H H34 0.1377 0.0853 -0.1459 0.061 Uiso calc R 1 . .

loop_
_atom_site_aniso_label
_atom_site_aniso_U_11
_atom_site_aniso_U_22
_atom_site_aniso_U_33
_atom_site_aniso_U_12
_atom_site_aniso_U_13
_atom_site_aniso_U_23
O1 0.078(3) 0.144(5) 0.131(5) 0.005(3) 0.031(3) 0.098(4)
Br53 0.0566(3) 0.0768(4) 0.0568(3) 0.0101(2) 0.0176(2) 0.0336(3)
Br63 0.1571(7) 0.0495(3) 0.0525(4) 0.0014(3) 0.0144(4) 0.0078(3)
N41 0.045(2) 0.049(2) 0.053(2) 0.0097(16) 0.0176(17) 0.0227(18)
N43 0.049(2) 0.054(2) 0.046(2) 0.0104(17) 0.0133(17) 0.0111(18)
C41 0.034(2) 0.046(2) 0.052(3) 0.0137(18) 0.0075(19) 0.021(2)
C42 0.047(3) 0.062(3) 0.048(3) 0.015(2) 0.018(2) 0.014(2)
C43 0.039(2) 0.048(3) 0.042(3) 0.0104(19) 0.0065(19) 0.013(2)
C44 0.034(2) 0.046(2) 0.043(2) 0.0109(18) 0.0053(18) 0.0149(19)
C45 0.031(2) 0.043(2) 0.041(2) 0.0126(17) 0.0049(17) 0.0182(18)
C46 0.040(2) 0.039(2) 0.044(2) 0.0150(18) 0.0012(18) 0.0155(19)
C47 0.037(2) 0.042(2) 0.046(2) 0.0132(18) 0.0036(18) 0.0185(19)
C51 0.050(3) 0.054(3) 0.044(3) 0.002(2) 0.011(2) 0.007(2)
C52 0.046(3) 0.053(3) 0.052(3) -0.001(2) 0.009(2) 0.016(2)
C53 0.042(2) 0.063(3) 0.046(3) 0.015(2) 0.0166(19) 0.028(2)
C54 0.042(2) 0.049(2) 0.040(2) 0.0146(19) 0.0077(18) 0.0153(19)
C61 0.050(3) 0.046(2) 0.056(3) 0.014(2) 0.012(2) 0.022(2)
C62 0.066(3) 0.042(3) 0.057(3) 0.010(2) 0.004(2) 0.019(2)
C63 0.067(3) 0.041(2) 0.041(3) 0.012(2) -0.002(2) 0.011(2)
C64 0.058(3) 0.046(2) 0.042(3) 0.013(2) 0.003(2) 0.018(2)
Br23 0.0575(3) 0.0680(3) 0.0549(3) 0.0085(2) 0.0037(2) 0.0080(2)
Br33 0.1271(5) 0.0599(3) 0.0626(4) 0.0119(3) 0.0183(3) 0.0372(3)
N11 0.058(2) 0.043(2) 0.041(2) 0.0030(17) 0.0073(17) 0.0143(17)
N13 0.064(2) 0.051(2) 0.045(2) 0.0088(19) 0.0119(19) 0.0224(18)
C11 0.047(2) 0.042(2) 0.039(2) 0.0146(18) 0.0145(19) 0.0152(18)
C12 0.074(3) 0.057(3) 0.046(3) 0.013(3) 0.013(2) 0.024(2)
C13 0.057(3) 0.038(2) 0.042(2) 0.0156(19) 0.021(2) 0.0170(19)
C14 0.048(2) 0.035(2) 0.044(2) 0.0115(18) 0.0160(19) 0.0123(18)
C15 0.048(2) 0.039(2) 0.040(2) 0.0149(18) 0.0150(19) 0.0104(18)
C16 0.050(2) 0.041(2) 0.041(2) 0.0162(19) 0.0190(19) 0.0137(19)
C17 0.047(2) 0.039(2) 0.040(2) 0.0146(18) 0.0152(19) 0.0098(18)
C21 0.059(3) 0.044(2) 0.049(3) 0.014(2) 0.018(2) 0.019(2)
C22 0.056(3) 0.044(3) 0.060(3) 0.006(2) 0.018(2) 0.014(2)
C23 0.043(2) 0.047(2) 0.043(3) 0.0118(19) 0.0102(19) 0.0045(19)
C24 0.055(3) 0.047(3) 0.044(3) 0.017(2) 0.014(2) 0.012(2)
C31 0.054(3) 0.043(2) 0.043(3) 0.007(2) 0.013(2) 0.0134(19)
C32 0.065(3) 0.038(2) 0.061(3) 0.010(2) 0.023(2) 0.019(2)
C33 0.074(3) 0.045(3) 0.043(3) 0.015(2) 0.024(2) 0.022(2)
C34 0.068(3) 0.046(2) 0.037(2) 0.015(2) 0.013(2) 0.015(2)

loop_
_atom_type_symbol
_atom_type_description
_atom_type_scat_dispersion_real
_atom_type_scat_dispersion_imag
_atom_type_scat_source
C C 0.0033 0.0016 'International Tables Vol C Tables 4.2.6.8 and 6.1.1.4'
H H 0.0000 0.0000 'International Tables Vol C Tables 4.2.6.8 and 6.1.1.4'
N N 0.0061 0.0033 'International Tables Vol C Tables 4.2.6.8 and 6.1.1.4'
Br Br -0.2901 2.4595 'International Tables Vol C Tables 4.2.6.8 and 6.1.1.4'
O O 0.0106 0.0060 'International Tables Vol C Tables 4.2.6.8 and 6.1.1.4'

loop_
_geom_angle_atom_site_label_1
_geom_angle_atom_site_label_2
_geom_angle_atom_site_label_3
_geom_angle_site_symmetry_1
_geom_angle_site_symmetry_3
_geom_angle
_geom_angle_publ_flag
H1O O1 H2O . . 72(8) ?
C42 N41 C41 . . 107.2(4) ?
C42 N41 H41 . . 126.4 ?
C41 N41 H41 . . 126.4 ?
C42 N43 C43 . . 104.5(4) ?
N41 C41 C43 . . 105.8(4) ?
N41 C41 C47 . . 131.4(4) ?
C43 C41 C47 . . 122.8(4) ?
N43 C42 N41 . . 113.4(4) ?
N43 C42 H42 . . 123.3 ?
N41 C42 H42 . . 123.3 ?
C41 C43 N43 . . 109.2(4) ?
C41 C43 C44 . . 121.7(4) ?
N43 C43 C44 . . 129.1(4) ?
C51 C44 C45 . . 119.6(4) ?
C51 C44 C43 . . 122.8(4) ?
C45 C44 C43 . . 117.5(4) ?
C54 C45 C44 . . 117.6(4) ?
C54 C45 C46 . . 121.9(4) ?
C44 C45 C46 . . 120.5(4) ?
C64 C46 C47 . . 118.1(4) ?
C64 C46 C45 . . 122.1(4) ?
C47 C46 C45 . . 119.8(4) ?
C61 C47 C41 . . 121.9(4) ?
C61 C47 C46 . . 120.5(4) ?
C41 C47 C46 . . 117.6(4) ?
C52 C51 C44 . . 122.0(4) ?
C52 C51 H51 . . 119.0 ?
C44 C51 H51 . . 119.0 ?
C51 C52 C53 . . 117.9(4) ?
C51 C52 H52 . . 121.0 ?
C53 C52 H52 . . 121.0 ?
C54 C53 C52 . . 122.2(4) ?
C54 C53 Br53 . . 119.8(3) ?
C52 C53 Br53 . . 118.0(3) ?
C53 C54 C45 . . 120.6(4) ?
C53 C54 H54 . . 119.7 ?
C45 C54 H54 . . 119.7 ?
C62 C61 C47 . . 120.1(4) ?
C62 C61 H61 . . 119.9 ?
C47 C61 H61 . . 119.9 ?
C61 C62 C63 . . 118.8(4) ?
C61 C62 H62 . . 120.6 ?
C63 C62 H62 . . 120.6 ?
C64 C63 C62 . . 122.8(4) ?
C64 C63 Br63 . . 119.5(4) ?
C62 C63 Br63 . . 117.7(3) ?
C63 C64 C46 . . 119.7(4) ?
C63 C64 H64 . . 120.2 ?
C46 C64 H64 . . 120.2 ?
C12 N11 C11 . . 106.1(4) ?
C12 N11 H11 . . 126.9 ?
C11 N11 H11 . . 126.9 ?
C12 N13 C13 . . 103.8(4) ?
N11 C11 C13 . . 106.0(3) ?
N11 C11 C17 . . 130.7(4) ?
C13 C11 C17 . . 123.3(4) ?
N13 C12 N11 . . 114.0(4) ?
N13 C12 H12 . . 123.0 ?
N11 C12 H12 . . 123.0 ?
C11 C13 N13 . . 110.1(4) ?
C11 C13 C14 . . 122.1(4) ?
N13 C13 C14 . . 127.8(4) ?
C21 C14 C15 . . 119.6(4) ?
C21 C14 C13 . . 123.1(4) ?
C15 C14 C13 . . 117.3(4) ?
C24 C15 C14 . . 118.0(4) ?
C24 C15 C16 . . 121.4(4) ?
C14 C15 C16 . . 120.6(4) ?
C34 C16 C17 . . 117.6(4) ?
C34 C16 C15 . . 122.2(4) ?
C17 C16 C15 . . 120.2(4) ?
C31 C17 C16 . . 119.5(4) ?
C31 C17 C11 . . 123.9(4) ?
C16 C17 C11 . . 116.6(4) ?
C22 C21 C14 . . 121.4(4) ?
C22 C21 H21 . . 119.3 ?
C14 C21 H21 . . 119.3 ?
C21 C22 C23 . . 118.5(4) ?
C21 C22 H22 . . 120.7 ?
C23 C22 H22 . . 120.7 ?
C24 C23 C22 . . 122.3(4) ?
C24 C23 Br23 . . 118.9(3) ?
C22 C23 Br23 . . 118.8(3) ?
C23 C24 C15 . . 120.1(4) ?
C23 C24 H24 . . 119.9 ?
C15 C24 H24 . . 119.9 ?
C32 C31 C17 . . 121.8(4) ?
C32 C31 H31 . . 119.1 ?
C17 C31 H31 . . 119.1 ?
C31 C32 C33 . . 118.2(4) ?
C31 C32 H32 . . 120.9 ?
C33 C32 H32 . . 120.9 ?
C34 C33 C32 . . 122.6(4) ?
C34 C33 Br33 . . 118.5(3) ?
C32 C33 Br33 . . 118.9(3) ?
C33 C34 C16 . . 120.2(4) ?
C33 C34 H34 . . 119.9 ?
C16 C34 H34 . . 119.9 ?

loop_
_geom_bond_atom_site_label_1
_geom_bond_atom_site_label_2
_geom_bond_site_symmetry_2
_geom_bond_distance
_geom_bond_publ_flag
O1 H1O . 0.91(10) ?
O1 H2O . 0.91(10) ?
Br53 C53 . 1.902(4) ?
Br63 C63 . 1.894(5) ?
N41 C42 . 1.339(6) ?
N41 C41 . 1.366(5) ?
N41 H41 . 0.8600 ?
N43 C42 . 1.314(6) ?
N43 C43 . 1.392(5) ?
C41 C43 . 1.387(6) ?
C41 C47 . 1.413(6) ?
C42 H42 . 0.9300 ?
C43 C44 . 1.421(6) ?
C44 C51 . 1.389(6) ?
C44 C45 . 1.418(6) ?
C45 C54 . 1.400(6) ?
C45 C46 . 1.472(5) ?
C46 C64 . 1.396(6) ?
C46 C47 . 1.419(6) ?
C47 C61 . 1.407(6) ?
C51 C52 . 1.369(6) ?
C51 H51 . 0.9300 ?
C52 C53 . 1.386(6) ?
C52 H52 . 0.9300 ?
C53 C54 . 1.364(6) ?
C54 H54 . 0.9300 ?
C61 C62 . 1.373(7) ?
C61 H61 . 0.9300 ?
C62 C63 . 1.383(7) ?
C62 H62 . 0.9300 ?
C63 C64 . 1.375(6) ?
C64 H64 . 0.9300 ?
Br23 C23 . 1.903(4) ?
Br33 C33 . 1.904(4) ?
N11 C12 . 1.343(6) ?
N11 C11 . 1.367(5) ?
N11 H11 . 0.8600 ?
N13 C12 . 1.307(6) ?
N13 C13 . 1.384(5) ?
C11 C13 . 1.371(5) ?
C11 C17 . 1.425(6) ?
C12 H12 . 0.9300 ?
C13 C14 . 1.422(6) ?
C14 C21 . 1.403(5) ?
C14 C15 . 1.415(6) ?
C15 C24 . 1.405(6) ?
C15 C16 . 1.473(5) ?
C16 C34 . 1.403(6) ?
C16 C17 . 1.423(6) ?
C17 C31 . 1.394(6) ?
C21 C22 . 1.360(6) ?
C21 H21 . 0.9300 ?
C22 C23 . 1.391(6) ?
C22 H22 . 0.9300 ?
C23 C24 . 1.363(6) ?
C24 H24 . 0.9300 ?
C31 C32 . 1.367(6) ?
C31 H31 . 0.9300 ?
C32 C33 . 1.377(6) ?
C32 H32 . 0.9300 ?
C33 C34 . 1.369(6) ?
C34 H34 . 0.9300 ?

loop_
_geom_hbond_atom_site_label_D
_geom_hbond_atom_site_label_H
_geom_hbond_atom_site_label_A
_geom_hbond_site_symmetry_A
_geom_hbond_distance_DH
_geom_hbond_distance_HA
_geom_hbond_distance_DA
_geom_hbond_angle_DHA
N11 H11 N43 . 0.86 2.05 2.892(5) 165
N41 H41 O1 . 0.86 1.87 2.702(5) 164
O1 H2O N13 1_665 0.91(10) 1.83(10) 2.731(8) 172(13)

loop_
_geom_torsion_atom_site_label_1
_geom_torsion_atom_site_label_2
_geom_torsion_atom_site_label_3
_geom_torsion_atom_site_label_4
_geom_torsion_site_symmetry_1
_geom_torsion_site_symmetry_2
_geom_torsion_site_symmetry_3
_geom_torsion_site_symmetry_4
_geom_torsion
_geom_torsion_publ_flag
C42 N41 C41 C43 . . . . -0.4(5) ?
C42 N41 C41 C47 . . . . 179.6(4) ?
C43 N43 C42 N41 . . . . -0.5(5) ?
C41 N41 C42 N43 . . . . 0.6(5) ?
N41 C41 C43 N43 . . . . 0.1(5) ?
C47 C41 C43 N43 . . . . -179.9(4) ?
N41 C41 C43 C44 . . . . 177.8(4) ?
C47 C41 C43 C44 . . . . -2.2(6) ?
C42 N43 C43 C41 . . . . 0.2(5) ?
C42 N43 C43 C44 . . . . -177.3(4) ?
C41 C43 C44 C51 . . . . -177.3(4) ?
N43 C43 C44 C51 . . . . -0.1(7) ?
C41 C43 C44 C45 . . . . -0.5(6) ?
N43 C43 C44 C45 . . . . 176.7(4) ?
C51 C44 C45 C54 . . . . -0.4(6) ?
C43 C44 C45 C54 . . . . -177.3(4) ?
C51 C44 C45 C46 . . . . 180.0(4) ?
C43 C44 C45 C46 . . . . 3.1(6) ?
C54 C45 C46 C64 . . . . -3.5(6) ?
C44 C45 C46 C64 . . . . 176.0(4) ?
C54 C45 C46 C47 . . . . 177.2(4) ?
C44 C45 C46 C47 . . . . -3.2(6) ?
N41 C41 C47 C61 . . . . 3.0(7) ?
C43 C41 C47 C61 . . . . -177.0(4) ?
N41 C41 C47 C46 . . . . -177.9(4) ?
C43 C41 C47 C46 . . . . 2.1(6) ?
C64 C46 C47 C61 . . . . 0.4(6) ?
C45 C46 C47 C61 . . . . 179.7(4) ?
C64 C46 C47 C41 . . . . -178.7(4) ?
C45 C46 C47 C41 . . . . 0.6(6) ?
C45 C44 C51 C52 . . . . 0.4(7) ?
C43 C44 C51 C52 . . . . 177.1(4) ?
C44 C51 C52 C53 . . . . -1.0(7) ?
C51 C52 C53 C54 . . . . 1.8(7) ?
C51 C52 C53 Br53 . . . . 179.4(4) ?
C52 C53 C54 C45 . . . . -1.9(7) ?
Br53 C53 C54 C45 . . . . -179.5(3) ?
C44 C45 C54 C53 . . . . 1.1(6) ?
C46 C45 C54 C53 . . . . -179.3(4) ?
C41 C47 C61 C62 . . . . 178.2(4) ?
C46 C47 C61 C62 . . . . -0.8(6) ?
C47 C61 C62 C63 . . . . 0.0(7) ?
C61 C62 C63 C64 . . . . 1.2(7) ?
C61 C62 C63 Br63 . . . . -179.4(3) ?
C62 C63 C64 C46 . . . . -1.6(7) ?
Br63 C63 C64 C46 . . . . 179.0(3) ?
C47 C46 C64 C63 . . . . 0.7(6) ?
C45 C46 C64 C63 . . . . -178.5(4) ?
C12 N11 C11 C13 . . . . -0.2(5) ?
C12 N11 C11 C17 . . . . -179.9(5) ?
C13 N13 C12 N11 . . . . 0.0(6) ?
C11 N11 C12 N13 . . . . 0.1(6) ?
N11 C11 C13 N13 . . . . 0.2(5) ?
C17 C11 C13 N13 . . . . 180.0(4) ?
N11 C11 C13 C14 . . . . -179.5(4) ?
C17 C11 C13 C14 . . . . 0.3(7) ?
C12 N13 C13 C11 . . . . -0.2(5) ?
C12 N13 C13 C14 . . . . 179.6(5) ?
C11 C13 C14 C21 . . . . 177.9(4) ?
N13 C13 C14 C21 . . . . -1.8(7) ?
C11 C13 C14 C15 . . . . -1.6(6) ?
N13 C13 C14 C15 . . . . 178.7(4) ?
C21 C14 C15 C24 . . . . 2.3(6) ?
C13 C14 C15 C24 . . . . -178.2(4) ?
C21 C14 C15 C16 . . . . -177.6(4) ?
C13 C14 C15 C16 . . . . 1.9(6) ?
C24 C15 C16 C34 . . . . -0.5(6) ?
C14 C15 C16 C34 . . . . 179.3(4) ?
C24 C15 C16 C17 . . . . 179.1(4) ?
C14 C15 C16 C17 . . . . -1.0(6) ?
C34 C16 C17 C31 . . . . -0.8(6) ?
C15 C16 C17 C31 . . . . 179.5(4) ?
C34 C16 C17 C11 . . . . 179.4(4) ?
C15 C16 C17 C11 . . . . -0.3(6) ?
N11 C11 C17 C31 . . . . 0.7(7) ?
C13 C11 C17 C31 . . . . -179.1(4) ?
N11 C11 C17 C16 . . . . -179.6(4) ?
C13 C11 C17 C16 . . . . 0.7(6) ?
C15 C14 C21 C22 . . . . -1.8(7) ?
C13 C14 C21 C22 . . . . 178.8(4) ?
C14 C21 C22 C23 . . . . 0.0(7) ?
C21 C22 C23 C24 . . . . 1.3(7) ?
C21 C22 C23 Br23 . . . . -178.3(3) ?
C22 C23 C24 C15 . . . . -0.8(7) ?
Br23 C23 C24 C15 . . . . 178.8(3) ?
C14 C15 C24 C23 . . . . -1.1(6) ?
C16 C15 C24 C23 . . . . 178.8(4) ?
C16 C17 C31 C32 . . . . -0.3(7) ?
C11 C17 C31 C32 . . . . 179.4(4) ?
C17 C31 C32 C33 . . . . 0.6(7) ?
C31 C32 C33 C34 . . . . 0.4(7) ?
C31 C32 C33 Br33 . . . . 179.1(4) ?
C32 C33 C34 C16 . . . . -1.6(7) ?
Br33 C33 C34 C16 . . . . 179.7(3) ?
C17 C16 C34 C33 . . . . 1.8(6) ?
C15 C16 C34 C33 . . . . -178.5(4) ?
